data_4076021
loop_
_publ_author_name
'Cheung, Mak-Shuen'
'Chan, Hoi-Shan'
'Bi, Siwei'
'Lin, Zhenyang'
'Xie, Zuowei'

_publ_section_title
;
 Functional Sidearm Promoted Electron-Transfer Reactions:&#x00A0; A New
 Route to Metallacarboranes Incorporating the\h7-arachno-Carboranyl
 Ligands
;
_journal_issue 18
_journal_name_full Organometallics
_journal_page_first 4333
_journal_paper_doi 10.1021/om050454a
_journal_volume 24
_journal_year 2005
_chemical_formula_sum 'C56 H148 B40 N4 Na O8 Sm5'
_chemical_formula_weight 2212.92
_chemical_name_systematic
; 
 ? 
;
_space_group_IT_number 88
_symmetry_cell_setting tetragonal
_symmetry_space_group_name_Hall '-I 4ad'
_symmetry_space_group_name_H-M 'I 41/a :2'
_atom_sites_solution_hydrogens geom
_atom_sites_solution_primary direct
_atom_sites_solution_secondary difmap
_audit_creation_method SHELXL-97
_cell_angle_alpha 90.00
_cell_angle_beta 90.00
_cell_angle_gamma 90.00
_cell_formula_units_Z 4
_cell_length_a 29.9488(13)
_cell_length_b 29.9488(13)
_cell_length_c 13.7241(9)
_cell_measurement_temperature 293(2)
_cell_volume 12309.6(11)
_computing_cell_refinement 'Bruker SMART'
_computing_data_collection 'Bruker SMART'
_computing_data_reduction 'Bruker SHELXTL'
_computing_molecular_graphics 'Bruker SHELXTL'
_computing_publication_material 'Bruker SHELXTL'
_computing_structure_refinement 'SHELXL-97 (Sheldrick, 1997)'
_computing_structure_solution 'SHELXS-97 (Sheldrick, 1990)'
_diffrn_ambient_temperature 293(2)
_diffrn_measured_fraction_theta_full 0.994
_diffrn_measured_fraction_theta_max 0.994
_diffrn_measurement_device_type 'CCD area detector'
_diffrn_measurement_method 'phi and omega scans'
_diffrn_radiation_monochromator graphite
_diffrn_radiation_source 'fine-focus sealed tube'
_diffrn_radiation_type MoK\a
_diffrn_radiation_wavelength 0.71073
_diffrn_reflns_av_R_equivalents 0.1789
_diffrn_reflns_av_sigmaI/netI 0.1053
_diffrn_reflns_limit_h_max 27
_diffrn_reflns_limit_h_min -30
_diffrn_reflns_limit_k_max 30
_diffrn_reflns_limit_k_min -29
_diffrn_reflns_limit_l_max 13
_diffrn_reflns_limit_l_min -12
_diffrn_reflns_number 22193
_diffrn_reflns_theta_full 24.00
_diffrn_reflns_theta_max 24.00
_diffrn_reflns_theta_min 1.92
_exptl_absorpt_coefficient_mu 2.387
_exptl_absorpt_correction_T_max 1.000
_exptl_absorpt_correction_T_min 0.592
_exptl_absorpt_correction_type sadabs
_exptl_crystal_colour 'dark red'
_exptl_crystal_density_diffrn 1.194
_exptl_crystal_density_method 'not measured'
_exptl_crystal_description prism
_exptl_crystal_F_000 4388
_exptl_crystal_size_max 0.30
_exptl_crystal_size_mid 0.20
_exptl_crystal_size_min 0.10
_refine_diff_density_max 1.396
_refine_diff_density_min -1.350
_refine_diff_density_rms 0.238
_refine_ls_extinction_method none
_refine_ls_goodness_of_fit_ref 1.095
_refine_ls_hydrogen_treatment riding
_refine_ls_matrix_type full
_refine_ls_number_parameters 257
_refine_ls_number_reflns 3288
_refine_ls_number_restraints 212
_refine_ls_restrained_S_all 1.061
_refine_ls_R_factor_all 0.1759
_refine_ls_R_factor_gt 0.1087
_refine_ls_shift/su_max 0.001
_refine_ls_shift/su_mean 0.000
_refine_ls_structure_factor_coef Fsqd
_refine_ls_weighting_details 'calc w=1/[\s^2^(Fo^2^)+(0.1698P)^2^+839.0333P] where P=(Fo^2^+2Fc^2^)/3'
_refine_ls_weighting_scheme calc
_refine_ls_wR_factor_gt 0.2636
_refine_ls_wR_factor_ref 0.3387
_reflns_number_gt 1939
_reflns_number_total 3288
_reflns_threshold_expression >2sigma(I)
_cod_data_source_file om050454asi20050605_095008.cif
_cod_data_source_block 3
_cod_original_sg_symbol_H-M I4(1)/a
_cod_database_code 4076021

loop_
_symmetry_equiv_pos_as_xyz
'x, y, z'
'-x+1/2, -y, z+1/2'
'-y+3/4, x+1/4, z+1/4'
'y+3/4, -x+3/4, z+3/4'
'x+1/2, y+1/2, z+1/2'
'-x+1, -y+1/2, z+1'
'-y+5/4, x+3/4, z+3/4'
'y+5/4, -x+5/4, z+5/4'
'-x, -y, -z'
'x-1/2, y, -z-1/2'
'y-3/4, -x-1/4, -z-1/4'
'-y-3/4, x-3/4, -z-3/4'
'-x+1/2, -y+1/2, -z+1/2'
'x, y+1/2, -z'
'y-1/4, -x+1/4, -z+1/4'
'-y-1/4, x-1/4, -z-1/4'

loop_
_atom_site_label
_atom_site_type_symbol
_atom_site_fract_x
_atom_site_fract_y
_atom_site_fract_z
_atom_site_U_iso_or_equiv
_atom_site_adp_type
_atom_site_occupancy
_atom_site_symmetry_multiplicity
_atom_site_calc_flag
_atom_site_refinement_flags
Sm1 Sm 0.5000 0.2500 0.3750 0.0450(9) Uani 1 4 d S
Sm2 Sm 0.57560(4) 0.36697(5) 0.43351(13) 0.0550(7) Uani 1 1 d U
C2 C 0.6490(8) 0.3571(9) 0.353(3) 0.071(5) Uani 1 1 d U
C5 C 0.5857(9) 0.3160(10) 0.570(2) 0.063(4) Uani 1 1 d U
H5 H 0.5622 0.3271 0.6267 0.076 Uiso 1 1 calc R
C11 C 0.6662(10) 0.3931(10) 0.292(3) 0.104(10) Uani 1 1 d U
H11A H 0.6774 0.3804 0.2320 0.125 Uiso 1 1 calc R
H11B H 0.6912 0.4071 0.3253 0.125 Uiso 1 1 calc R
C12 C 0.6300(10) 0.4305(9) 0.267(3) 0.084(7) Uani 1 1 d U
H12A H 0.6447 0.4557 0.2363 0.100 Uiso 1 1 calc R
H12B H 0.6084 0.4185 0.2211 0.100 Uiso 1 1 calc R
C13 C 0.6388(15) 0.4654(12) 0.419(4) 0.130(14) Uani 1 1 d U
H13A H 0.6496 0.4926 0.3903 0.195 Uiso 1 1 calc R
H13B H 0.6633 0.4453 0.4289 0.195 Uiso 1 1 calc R
H13C H 0.6250 0.4719 0.4805 0.195 Uiso 1 1 calc R
C14 C 0.5726(13) 0.4790(11) 0.324(4) 0.140(17) Uani 1 1 d U
H14A H 0.5873 0.5047 0.2974 0.210 Uiso 1 1 calc R
H14B H 0.5549 0.4878 0.3793 0.210 Uiso 1 1 calc R
H14C H 0.5535 0.4659 0.2756 0.210 Uiso 1 1 calc R
O1 O 0.5658(7) 0.4214(7) 0.5756(19) 0.098(6) Uani 1 1 d DU
C21 C 0.5225(11) 0.4337(15) 0.614(3) 0.123(16) Uani 1 1 d DU
H21A H 0.5009 0.4102 0.6025 0.147 Uiso 1 1 calc R
H21B H 0.5118 0.4610 0.5841 0.147 Uiso 1 1 calc R
C22 C 0.5294(18) 0.4404(19) 0.722(3) 0.17(2) Uani 1 1 d DU
H22A H 0.5127 0.4183 0.7582 0.198 Uiso 1 1 calc R
H22B H 0.5193 0.4698 0.7409 0.198 Uiso 1 1 calc R
C23 C 0.577(2) 0.436(3) 0.740(3) 0.35(7) Uani 1 1 d DU
H23A H 0.5871 0.4603 0.7803 0.418 Uiso 1 1 calc R
H23B H 0.5824 0.4080 0.7746 0.418 Uiso 1 1 calc R
C24 C 0.5998(13) 0.4359(17) 0.644(4) 0.17(2) Uani 1 1 d DU
H24A H 0.6105 0.4655 0.6276 0.199 Uiso 1 1 calc R
H24B H 0.6249 0.4154 0.6438 0.199 Uiso 1 1 calc R
O2 O 0.563(3) 0.283(4) 0.921(7) 0.52(8) Uani 1 1 d DU
C31 C 0.603(3) 0.297(3) 0.868(6) 0.31(4) Uani 1 1 d DU
H31A H 0.5952 0.3065 0.8025 0.370 Uiso 1 1 calc R
H31B H 0.6247 0.2734 0.8646 0.370 Uiso 1 1 calc R
C32 C 0.621(3) 0.336(3) 0.925(8) 0.45(9) Uani 1 1 d DU
H32A H 0.6232 0.3624 0.8841 0.542 Uiso 1 1 calc R
H32B H 0.6509 0.3291 0.9493 0.542 Uiso 1 1 calc R
C33 C 0.591(5) 0.344(2) 1.005(6) 0.61(11) Uani 1 1 d DU
H33A H 0.5707 0.3680 0.9898 0.728 Uiso 1 1 calc R
H33B H 0.6076 0.3517 1.0636 0.728 Uiso 1 1 calc R
C34 C 0.566(3) 0.301(2) 1.019(6) 0.35(4) Uani 1 1 d DU
H34A H 0.5825 0.2805 1.0616 0.422 Uiso 1 1 calc R
H34B H 0.5368 0.3059 1.0461 0.422 Uiso 1 1 calc R
N1 N 0.6069(8) 0.4454(7) 0.356(3) 0.090(6) Uani 1 1 d U
B3 B 0.6658(10) 0.3526(11) 0.462(4) 0.081(5) Uani 1 1 d U
H3 H 0.6887 0.3782 0.4904 0.097 Uiso 1 1 calc R
B4 B 0.6341(11) 0.3329(13) 0.566(3) 0.079(5) Uani 1 1 d U
H4 H 0.6461 0.3527 0.6282 0.095 Uiso 1 1 calc R
B6 B 0.5735(9) 0.2760(10) 0.501(3) 0.049(5) Uani 1 1 d U
H6 H 0.5411 0.2592 0.5095 0.059 Uiso 1 1 calc R
B7 B 0.5931(8) 0.2752(9) 0.376(3) 0.044(5) Uani 1 1 d U
H7 H 0.5683 0.2595 0.3279 0.052 Uiso 1 1 calc R
B11 B 0.6209(11) 0.2734(13) 0.577(3) 0.068(7) Uani 1 1 d U
H11 H 0.6268 0.2532 0.6424 0.082 Uiso 1 1 calc R
B12 B 0.5030(10) 0.3733(9) 0.277(3) 0.048(6) Uani 1 1 d U
H12 H 0.5394 0.3756 0.2665 0.057 Uiso 1 1 calc R
B13 B 0.4835(10) 0.4019(9) 0.380(3) 0.053(6) Uani 1 1 d U
H13 H 0.5100 0.4187 0.4212 0.064 Uiso 1 1 calc R
Na1 Na 0.5000 0.2500 0.8750 0.34(4) Uani 1 4 d SU
B9 B 0.6824(10) 0.3166(10) 0.369(3) 0.072(7) Uani 1 1 d U
H9 H 0.7184 0.3095 0.3623 0.086 Uiso 1 1 calc R
B8 B 0.6267(9) 0.3124(10) 0.310(3) 0.055(5) Uani 1 1 d U
H8 H 0.6175 0.3114 0.2329 0.066 Uiso 1 1 calc R
B10 B 0.6674(10) 0.2861(11) 0.489(3) 0.072(8) Uani 1 1 d U
H10 H 0.7033 0.2784 0.4906 0.086 Uiso 1 1 calc R

loop_
_atom_site_aniso_label
_atom_site_aniso_U_11
_atom_site_aniso_U_22
_atom_site_aniso_U_33
_atom_site_aniso_U_23
_atom_site_aniso_U_13
_atom_site_aniso_U_12
Sm1 0.0297(10) 0.0297(10) 0.076(2) 0.000 0.000 0.000
Sm2 0.0337(9) 0.0406(10) 0.0906(14) -0.0141(8) -0.0006(8) -0.0007(6)
C2 0.029(7) 0.036(8) 0.149(13) 0.000(8) 0.012(7) -0.002(5)
C5 0.041(9) 0.070(10) 0.079(9) -0.017(6) -0.016(8) 0.011(8)
C11 0.051(16) 0.041(12) 0.22(3) 0.023(15) 0.044(15) -0.001(9)
C12 0.056(17) 0.041(15) 0.15(2) 0.014(11) -0.005(14) -0.019(10)
C13 0.14(3) 0.06(2) 0.19(4) -0.02(2) -0.01(2) -0.051(18)
C14 0.10(3) 0.043(18) 0.28(6) 0.03(2) 0.02(2) 0.017(15)
O1 0.081(12) 0.079(10) 0.132(12) -0.056(10) -0.028(9) 0.020(10)
C21 0.091(15) 0.15(4) 0.13(3) -0.08(3) 0.01(2) -0.01(2)
C22 0.23(5) 0.14(4) 0.12(3) -0.04(4) 0.01(2) 0.02(4)
C23 0.30(7) 0.60(19) 0.14(3) -0.11(7) -0.10(4) 0.21(12)
C24 0.12(2) 0.17(5) 0.20(5) -0.13(4) -0.09(2) 0.07(3)
O2 0.47(11) 0.71(15) 0.40(12) -0.21(13) 0.05(8) -0.28(12)
C31 0.24(7) 0.28(11) 0.40(9) 0.10(8) -0.12(7) 0.01(6)
C32 0.62(13) 0.30(11) 0.44(14) 0.28(10) -0.40(11) -0.17(10)
C33 1.4(3) 0.18(8) 0.24(10) 0.16(5) -0.24(13) -0.17(10)
C34 0.63(14) 0.14(6) 0.29(8) 0.04(6) -0.14(7) 0.08(7)
N1 0.044(11) 0.032(7) 0.195(18) -0.011(8) 0.007(11) -0.009(6)
B3 0.029(5) 0.049(10) 0.163(16) -0.025(9) -0.016(7) -0.010(6)
B4 0.045(10) 0.074(11) 0.118(11) -0.028(9) -0.034(8) 0.000(7)
B6 0.021(10) 0.051(6) 0.075(14) -0.001(7) -0.008(9) 0.001(7)
B7 0.010(11) 0.039(6) 0.082(13) -0.009(8) 0.002(10) 0.000(6)
B11 0.035(13) 0.076(12) 0.093(17) -0.006(11) -0.021(10) 0.010(9)
B12 0.030(10) 0.037(14) 0.076(13) 0.015(11) 0.011(9) -0.001(8)
B13 0.034(7) 0.027(13) 0.098(19) -0.003(13) 0.004(10) 0.003(8)
Na1 0.25(4) 0.25(4) 0.51(14) 0.000 0.000 0.000
B9 0.023(7) 0.028(11) 0.16(2) -0.004(11) 0.006(10) -0.007(7)
B8 0.027(11) 0.039(10) 0.100(12) 0.000(9) 0.013(8) 0.004(8)
B10 0.018(9) 0.061(12) 0.14(2) -0.004(12) -0.017(12) 0.000(8)

loop_
_atom_type_symbol
_atom_type_description
_atom_type_scat_dispersion_real
_atom_type_scat_dispersion_imag
_atom_type_scat_source
C C 0.0033 0.0016 'International Tables Vol C Tables 4.2.6.8 and 6.1.1.4'
H H 0.0000 0.0000 'International Tables Vol C Tables 4.2.6.8 and 6.1.1.4'
B B 0.0013 0.0007 'International Tables Vol C Tables 4.2.6.8 and 6.1.1.4'
N N 0.0061 0.0033 'International Tables Vol C Tables 4.2.6.8 and 6.1.1.4'
Na Na 0.0362 0.0249 'International Tables Vol C Tables 4.2.6.8 and 6.1.1.4'
Sm Sm -0.1638 3.4418 'International Tables Vol C Tables 4.2.6.8 and 6.1.1.4'
O O 0.0106 0.0060 'International Tables Vol C Tables 4.2.6.8 and 6.1.1.4'

loop_
_geom_angle_atom_site_label_1
_geom_angle_atom_site_label_2
_geom_angle_atom_site_label_3
_geom_angle
_geom_angle_site_symmetry_1
_geom_angle_site_symmetry_3
B7 Sm1 B7 90.002(11) 6_554 16_656
B7 Sm1 B7 90.002(12) 6_554 11_666
B7 Sm1 B7 179.3(14) 16_656 11_666
B7 Sm1 B6 36.3(10) 6_554 6_554
B7 Sm1 B6 93.7(8) 16_656 6_554
B7 Sm1 B6 86.7(8) 11_666 6_554
B7 Sm1 B6 93.7(8) 6_554 11_666
B7 Sm1 B6 143.0(10) 16_656 11_666
B7 Sm1 B6 36.3(10) 11_666 11_666
B6 Sm1 B6 110.7(7) 6_554 11_666
B7 Sm1 B6 86.7(8) 6_554 16_656
B7 Sm1 B6 36.3(10) 16_656 16_656
B7 Sm1 B6 143.0(10) 11_666 16_656
B6 Sm1 B6 110.7(7) 6_554 16_656
B6 Sm1 B6 107.1(14) 11_666 16_656
C5 Sm2 C2 99.0(11) . .
C5 Sm2 O1 80.1(9) . .
C2 Sm2 O1 121.1(9) . .
C5 Sm2 B4 34.0(11) . .
C2 Sm2 B4 71.4(13) . .
O1 Sm2 B4 78.7(10) . .
C5 Sm2 N1 142.4(9) . .
C2 Sm2 N1 68.0(8) . .
O1 Sm2 N1 77.9(10) . .
B4 Sm2 N1 111.1(10) . .
C5 Sm2 B3 70.8(12) . .
C2 Sm2 B3 34.6(12) . .
O1 Sm2 B3 95.9(10) . .
B4 Sm2 B3 38.5(13) . .
N1 Sm2 B3 81.6(10) . .
C5 Sm2 B8 91.7(11) . .
C2 Sm2 B8 34.7(9) . .
O1 Sm2 B8 153.2(8) . .
B4 Sm2 B8 80.3(12) . .
N1 Sm2 B8 94.4(9) . .
B3 Sm2 B8 57.4(11) . .
C5 Sm2 B6 33.2(9) . .
C2 Sm2 B6 92.8(9) . .
O1 Sm2 B6 110.9(9) . .
B4 Sm2 B6 56.3(10) . .
N1 Sm2 B6 160.4(8) . .
B3 Sm2 B6 80.1(9) . .
B8 Sm2 B6 69.7(10) . .
C5 Sm2 B7 66.0(10) . .
C2 Sm2 B7 66.8(8) . .
O1 Sm2 B7 146.0(9) . .
B4 Sm2 B7 73.1(10) . .
N1 Sm2 B7 130.0(9) . .
B3 Sm2 B7 73.4(9) . .
B8 Sm2 B7 35.7(8) . .
B6 Sm2 B7 36.4(9) . .
C5 Sm2 B13 121.0(9) . .
C2 Sm2 B13 137.6(11) . .
O1 Sm2 B13 82.1(8) . .
B4 Sm2 B13 151.0(12) . .
N1 Sm2 B13 85.5(8) . .
B3 Sm2 B13 167.1(10) . .
B8 Sm2 B13 123.3(11) . .
B6 Sm2 B13 112.5(8) . .
B7 Sm2 B13 115.0(8) . .
C5 Sm2 B12 131.8(8) . .
C2 Sm2 B12 109.1(11) . .
O1 Sm2 B12 114.4(8) . .
B4 Sm2 B12 161.5(9) . .
N1 Sm2 B12 85.2(8) . .
B3 Sm2 B12 143.5(12) . .
B8 Sm2 B12 90.1(10) . .
B6 Sm2 B12 105.5(8) . .
B7 Sm2 B12 89.8(8) . .
B13 Sm2 B12 33.3(9) . .
C11 C2 B3 120(3) . .
C11 C2 B9 115(2) . .
B3 C2 B9 67(2) . .
C11 C2 B8 123(3) . .
B3 C2 B8 114(3) . .
B9 C2 B8 70.9(19) . .
C11 C2 Sm2 118.7(19) . .
B3 C2 Sm2 82.7(19) . .
B9 C2 Sm2 126(2) . .
B8 C2 Sm2 83.9(15) . .
B4 C5 B6 117(3) . .
B4 C5 B11 70(2) . .
B6 C5 B11 66(2) . .
B4 C5 Sm2 83(2) . .
B6 C5 Sm2 89.0(18) . .
B11 C5 Sm2 127(2) . .
C2 C11 C12 114(2) . .
N1 C12 C11 111(3) . .
C21 O1 C24 109(3) . .
C21 O1 Sm2 123.0(18) . .
C24 O1 Sm2 127(2) . .
O1 C21 C22 106(3) . .
C21 C22 C23 107(2) . .
C24 C23 C22 107(2) . .
O1 C24 C23 104(3) . .
C31 O2 C34 108(4) . .
C31 O2 Na1 133(6) . .
C34 O2 Na1 118(6) . .
O2 C31 C32 106(3) . .
C31 C32 C33 107(2) . .
C32 C33 C34 105(3) . .
O2 C34 C33 103(3) . .
C13 N1 C12 109(3) . .
C13 N1 C14 111(3) . .
C12 N1 C14 107(3) . .
C13 N1 Sm2 111(2) . .
C12 N1 Sm2 102.9(16) . .
C14 N1 Sm2 116.8(19) . .
C2 B3 B9 57(2) . .
C2 B3 B4 127(2) . .
B9 B3 B4 122(3) . .
C2 B3 B10 105(2) . .
B9 B3 B10 61(2) . .
B4 B3 B10 63(2) . .
C2 B3 Sm2 62.7(14) . .
B9 B3 Sm2 106(2) . .
B4 B3 Sm2 69.5(15) . .
B10 B3 Sm2 101.7(15) . .
C5 B4 B3 129(3) . .
C5 B4 B11 58.2(19) . .
B3 B4 B11 120(3) . .
C5 B4 B10 105(2) . .
B3 B4 B10 64(2) . .
B11 B4 B10 58.3(19) . .
C5 B4 Sm2 62.6(17) . .
B3 B4 Sm2 71.9(18) . .
B11 B4 Sm2 106.3(19) . .
B10 B4 Sm2 103(2) . .
C5 B6 B11 59.2(18) . .
C5 B6 B12 108(2) . 11_666
B11 B6 B12 55.0(18) . 11_666
C5 B6 B7 120(2) . .
B11 B6 B7 107(2) . .
B12 B6 B7 61.0(17) 11_666 .
C5 B6 Sm2 57.8(15) . .
B11 B6 Sm2 102.3(18) . .
B12 B6 Sm2 112.2(17) 11_666 .
B7 B6 Sm2 72.7(14) . .
B8 B7 B6 132(2) . .
B8 B7 B13 60.2(16) . 11_666
B6 B7 B13 111(2) . 11_666
B8 B7 B12 113(2) . 11_666
B6 B7 B12 58.5(17) . 11_666
B13 B7 B12 58.1(18) 11_666 11_666
B8 B7 Sm2 69.0(13) . .
B6 B7 Sm2 70.9(13) . .
B13 B7 Sm2 109.2(15) 11_666 .
B12 B7 Sm2 109.4(17) 11_666 .
B12 B11 C5 111(3) 11_666 .
B12 B11 B6 62.6(19) 11_666 .
C5 B11 B6 54.6(17) . .
B12 B11 B4 113(3) 11_666 .
C5 B11 B4 51.9(18) . .
B6 B11 B4 95(2) . .
B12 B11 B10 60(2) 11_666 .
C5 B11 B10 106(3) . .
B6 B11 B10 102(3) . .
B4 B11 B10 66(2) . .
B11 B12 B13 124(2) 16_656 .
B11 B12 B6 62.4(19) 16_656 16_656
B13 B12 B6 115(2) . 16_656
B11 B12 B10 67(2) 16_656 16_656
B13 B12 B10 61(2) . 16_656
B6 B12 B10 106(2) 16_656 16_656
B11 B12 B7 113(2) 16_656 16_656
B13 B12 B7 59.9(16) . 16_656
B6 B12 B7 60.5(17) 16_656 16_656
B10 B12 B7 99(2) 16_656 16_656
B11 B12 Sm2 163(2) 16_656 .
B13 B12 Sm2 72.8(16) . .
B6 B12 Sm2 116.6(17) 16_656 .
B10 B12 Sm2 127(2) 16_656 .
B7 B12 Sm2 77.7(15) 16_656 .
B9 B13 B12 124(3) 16_656 .
B9 B13 B8 63.4(18) 16_656 16_656
B12 B13 B8 115(2) . 16_656
B9 B13 B7 113(2) 16_656 16_656
B12 B13 B7 61.9(18) . 16_656
B8 B13 B7 59.1(16) 16_656 16_656
B9 B13 B10 66(2) 16_656 16_656
B12 B13 B10 60(2) . 16_656
B8 B13 B10 106(2) 16_656 16_656
B7 B13 B10 100(2) 16_656 16_656
B9 B13 Sm2 162(2) 16_656 .
B12 B13 Sm2 74.0(14) . .
B8 B13 Sm2 116.4(19) 16_656 .
B7 B13 Sm2 78.7(13) 16_656 .
B10 B13 Sm2 127.5(19) 16_656 .
O2 Na1 O2 147(5) . 6_554
O2 Na1 O2 94.5(14) . 11_667
O2 Na1 O2 94.5(14) 6_554 11_667
O2 Na1 O2 94.5(14) . 16_657
O2 Na1 O2 94.5(14) 6_554 16_657
O2 Na1 O2 147(5) 11_667 16_657
C2 B9 B13 109(2) . 11_666
C2 B9 B3 56(2) . .
B13 B9 B3 112(3) 11_666 .
C2 B9 B8 55.1(17) . .
B13 B9 B8 58.7(17) 11_666 .
B3 B9 B8 96(2) . .
C2 B8 B13 107(3) . 11_666
C2 B8 B7 125(3) . .
B13 B8 B7 60.7(16) 11_666 .
C2 B8 B9 54.0(17) . .
B13 B8 B9 57.9(17) 11_666 .
B7 B8 B9 110(3) . .
C2 B8 Sm2 61.4(14) . .
B13 B8 Sm2 114(2) 11_666 .
B7 B8 Sm2 75.3(15) . .
B9 B8 Sm2 101(2) . .
B12 B10 B13 58.6(18) 11_666 11_666
B12 B10 B11 52.8(18) 11_666 .
B13 B10 B11 109(2) 11_666 .
B12 B10 B4 99(2) 11_666 .
B13 B10 B4 125(2) 11_666 .
B11 B10 B4 55.8(19) . .
B12 B10 B3 127(2) 11_666 .
B13 B10 B3 99(3) 11_666 .
B11 B10 B3 107(2) . .
B4 B10 B3 53.2(19) . .

loop_
_geom_bond_atom_site_label_1
_geom_bond_atom_site_label_2
_geom_bond_distance
_geom_bond_site_symmetry_2
Sm1 B7 2.89(2) 6_554
Sm1 B7 2.89(2) 16_656
Sm1 B7 2.89(2) 11_666
Sm1 B6 2.90(3) 6_554
Sm1 B6 2.90(3) 11_666
Sm1 B6 2.90(3) 16_656
Sm2 C5 2.43(3) .
Sm2 C2 2.48(3) .
Sm2 O1 2.56(2) .
Sm2 B4 2.72(4) .
Sm2 N1 2.74(2) .
Sm2 B3 2.76(3) .
Sm2 B8 2.80(3) .
Sm2 B6 2.88(3) .
Sm2 B7 2.91(3) .
Sm2 B13 3.04(3) .
Sm2 B12 3.06(3) .
C2 C11 1.46(4) .
C2 B3 1.58(5) .
C2 B9 1.59(4) .
C2 B8 1.61(4) .
C5 B4 1.54(5) .
C5 B6 1.57(4) .
C5 B11 1.66(4) .
C11 C12 1.60(4) .
C12 N1 1.47(4) .
C13 N1 1.42(4) .
C14 N1 1.50(4) .
O1 C21 1.45(3) .
O1 C24 1.45(3) .
C21 C22 1.50(4) .
C22 C23 1.44(8) .
C23 C24 1.50(4) .
O2 C31 1.45(3) .
O2 C34 1.45(3) .
O2 Na1 2.23(7) .
C31 C32 1.50(4) .
C32 C33 1.44(8) .
C33 C34 1.51(4) .
B3 B9 1.75(6) .
B3 B4 1.81(6) .
B3 B10 2.03(5) .
B4 B11 1.83(5) .
B4 B10 2.02(5) .
B6 B11 1.77(4) .
B6 B12 1.77(4) 11_666
B6 B7 1.81(5) .
B7 B8 1.75(4) .
B7 B13 1.78(4) 11_666
B7 B12 1.81(4) 11_666
B11 B12 1.63(5) 11_666
B11 B10 1.88(6) .
B12 B11 1.63(5) 16_656
B12 B13 1.75(5) .
B12 B6 1.77(4) 16_656
B12 B10 1.78(4) 16_656
B12 B7 1.81(4) 16_656
B13 B9 1.76(4) 16_656
B13 B8 1.77(4) 16_656
B13 B7 1.78(4) 16_656
B13 B10 1.79(6) 16_656
Na1 O2 2.23(7) 6_554
Na1 O2 2.23(7) 11_667
Na1 O2 2.23(7) 16_657
B9 B13 1.76(4) 11_666
B9 B8 1.85(5) .
B8 B13 1.77(4) 11_666
B10 B12 1.78(4) 11_666
B10 B13 1.79(6) 11_666
